data_7128767
loop_
_publ_author_name
'Hartmann, Deborah'
'Braner, Sven'
'Greb, Lutz'

_publ_section_title
;
 Bis(perchlorocatecholato)silane and heteroleptic bidonors: hidden
 frustrated Lewis pairs resulting from ring strain.
;
_journal_issue 69
_journal_name_full 'Chemical communications (Cambridge, England)'
_journal_page_first 8572
_journal_page_last 8575
_journal_paper_doi 10.1039/d1cc03452a
_journal_volume 57
_journal_year 2021
_chemical_formula_moiety 'C38 H24 Cl8 N O5 P Si, 2(C H2 Cl2)'
_chemical_formula_sum 'C40 H28 Cl12 N O5 P Si'
_chemical_formula_weight 1087.09
_chemical_properties_physical Moisture-sensitive
_space_group_crystal_system monoclinic
_space_group_IT_number 14
_space_group_name_Hall '-P 2yn'
_space_group_name_H-M_alt 'P 1 21/n 1'
_atom_sites_solution_hydrogens geom
_atom_sites_solution_primary dual
_audit_creation_date 2021-03-11
_audit_creation_method
;
Olex2 1.3-alpha
(compiled 2020.11.12 svn.r5f609507 for OlexSys, GUI svn.r6272)
;
_audit_update_record
;
2021-06-20 deposited with the CCDC.	2021-07-27 downloaded from the CCDC.
;
_cell_angle_alpha 90
_cell_angle_beta 90.872(3)
_cell_angle_gamma 90
_cell_formula_units_Z 4
_cell_length_a 12.6888(10)
_cell_length_b 17.8472(12)
_cell_length_c 20.3151(17)
_cell_measurement_reflns_used 9838
_cell_measurement_temperature 100.0
_cell_measurement_theta_max 26.39
_cell_measurement_theta_min 2.20
_cell_volume 4600.0(6)
_computing_cell_refinement 'SAINT V8.40A (Bruker, 2019)'
_computing_data_reduction 'SAINT V8.40A (Bruker, 2019)'
_computing_molecular_graphics 'Olex2 1.3-alpha (Dolomanov et al., 2009)'
_computing_publication_material 'Olex2 1.3-alpha (Dolomanov et al., 2009)'
_computing_structure_refinement 'XL  (Sheldrick, 2008)'
_computing_structure_solution 'SHELXT 2014/5 (Sheldrick, 2014)'
_diffrn_ambient_temperature 100.0
_diffrn_detector 'Bruker PhotonIII C14 detector'
_diffrn_detector_area_resol_mean 7.9
_diffrn_detector_type 'CPAD detector'
_diffrn_measured_fraction_theta_full 1.000
_diffrn_measured_fraction_theta_max 0.999
_diffrn_measurement_device 'three-circle diffractometer'
_diffrn_measurement_device_type 'Bruker APEX-II CCD'
_diffrn_measurement_method '\f and \w scans'
_diffrn_radiation_monochromator 'mirror optics'
_diffrn_radiation_probe x-ray
_diffrn_radiation_type MoK\a
_diffrn_radiation_wavelength 0.71073
_diffrn_reflns_av_R_equivalents 0.0742
_diffrn_reflns_av_unetI/netI 0.0423
_diffrn_reflns_Laue_measured_fraction_full 1.000
_diffrn_reflns_Laue_measured_fraction_max 0.999
_diffrn_reflns_limit_h_max 15
_diffrn_reflns_limit_h_min -15
_diffrn_reflns_limit_k_max 22
_diffrn_reflns_limit_k_min -22
_diffrn_reflns_limit_l_max 25
_diffrn_reflns_limit_l_min -25
_diffrn_reflns_number 64408
_diffrn_reflns_point_group_measured_fraction_full 1.000
_diffrn_reflns_point_group_measured_fraction_max 0.999
_diffrn_reflns_theta_full 25.242
_diffrn_reflns_theta_max 26.425
_diffrn_reflns_theta_min 1.969
_diffrn_source 'microfocus sealed X-ray tube'
_diffrn_source_current 1.4
_diffrn_source_power 0.07
_diffrn_source_type 'Incoatec I\ms 3.0'
_diffrn_source_voltage 50.0
_diffrn_standards_number 0
_exptl_absorpt_coefficient_mu 0.827
_exptl_absorpt_correction_T_max 0.7454
_exptl_absorpt_correction_T_min 0.6937
_exptl_absorpt_correction_type multi-scan
_exptl_absorpt_process_details
;
SADABS-2016/2 (Bruker,2016/2) was used for absorption correction.
wR2(int) was 0.1154 before and 0.0754 after correction.
The Ratio of minimum to maximum transmission is 0.9306.
The \l/2 correction factor is Not present.
;
_exptl_crystal_colour colourless
_exptl_crystal_colour_primary colourless
_exptl_crystal_density_diffrn 1.570
_exptl_crystal_description block
_exptl_crystal_F_000 2192
_exptl_crystal_size_max 0.288
_exptl_crystal_size_mid 0.117
_exptl_crystal_size_min 0.09
_refine_diff_density_max 0.760
_refine_diff_density_min -0.451
_refine_diff_density_rms 0.070
_refine_ls_extinction_method none
_refine_ls_goodness_of_fit_ref 1.031
_refine_ls_hydrogen_treatment constr
_refine_ls_matrix_type full
_refine_ls_number_parameters 552
_refine_ls_number_reflns 9452
_refine_ls_number_restraints 26
_refine_ls_restrained_S_all 1.031
_refine_ls_R_factor_all 0.0529
_refine_ls_R_factor_gt 0.0361
_refine_ls_shift/su_max 0.001
_refine_ls_shift/su_mean 0.000
_refine_ls_structure_factor_coef Fsqd
_refine_ls_weighting_details 'w=1/[\s^2^(Fo^2^)+(0.0323P)^2^+3.6647P] where P=(Fo^2^+2Fc^2^)/3'
_refine_ls_weighting_scheme calc
_refine_ls_wR_factor_gt 0.0791
_refine_ls_wR_factor_ref 0.0879
_reflns_Friedel_coverage 0.000
_reflns_number_gt 7430
_reflns_number_total 9452
_reflns_threshold_expression 'I > 2\s(I)'
_cod_data_source_file d1cc03452a2.cif
_cod_data_source_block mo_dh415_0m
_cod_depositor_comments 'Adding full bibliography for 7128765--7128778.cif.'
_cod_database_code 7128767
_shelx_shelxl_version_number 2018/3
_shelx_space_group_comment
;
The symmetry employed for this shelxl refinement is uniquely defined
by the following loop, which should always be used as a source of
symmetry information in preference to the above space-group names.
They are only intended as comments.
;
_shelx_estimated_absorpt_t_max 0.929
_shelx_estimated_absorpt_t_min 0.797
_olex2_refinement_description
;
1. Fixed Uiso
 At 1.2 times of:
  All C(H) groups, All C(H,H) groups, All C(H,H,H,H) groups
 At 1.5 times of:
  All C(H,H,H) groups
2. Restrained distances
 Cl11-C40
 1.78 with sigma of 0.02
 Cl12-C40
 1.77 with sigma of 0.02
 Cl11-C40 = Cl12-C40
 1.771 with sigma of 0.01
 Cl11-Cl12
 2.916 with sigma of 0.03
 Cl11-Cl12
 2.92 with sigma of 0.04
 Cl12-C40 \\sim Cl13-C40
 with sigma of 0.02
3. Uiso/Uaniso restraints and constraints
Cl11 \\sim Cl12 \\sim C40: within 2A with sigma of 0.04 and sigma for terminal
atoms of 0.08 within 2A
4. Rigid body (RIGU) restrains
 Cl11, Cl12, C40
 with sigma for 1-2 distances of 0.004 and sigma for 1-3 distances of 0.004
5. Others
 Sof(H40A)=Sof(H40B)=Sof(Cl13)=1-FVAR(1)
 Sof(Cl12)=Sof(H40C)=Sof(H40D)=FVAR(1)
6.a Ternary CH refined with riding coordinates:
 C13(H13)
6.b Secondary CH2 refined with riding coordinates:
 C26(H26A,H26B), C39(H39A,H39B), C40(H40C,H40D), C40(H40A,H40B)
6.c Aromatic/amide H refined with riding coordinates:
 C15(H15), C32(H32), C28(H28), C19(H19), C38(H38), C29(H29), C16(H16),
 C18(H18), C24(H24), C22(H22), C31(H31), C34(H34), C25(H25), C30(H30), C23(H23),
  C37(H37), C35(H35), C36(H36)
6.d Idealised Me refined as rotating group:
 C20(H20A,H20B,H20C)
;
_smtbx_masks_special_details
;
A solvent mask was calculated and 82 electrons were 
found in a volume of 226\%A^3^ in 1 void per unit cell. 
This is consistent with the presence of 0.5[CH2Cl2] per Unit Cell 
which account for 84 electrons per unit cell.
;
_smtbx_masks_void_probe_radius 1.2
_smtbx_masks_void_truncation_radius 1.2
_olex2_submission_special_instructions 'No special instructions were received'

loop_
_space_group_symop_operation_xyz
'x, y, z'
'-x+1/2, y+1/2, -z+1/2'
'-x, -y, -z'
'x-1/2, -y-1/2, z-1/2'

loop_
_atom_site_label
_atom_site_type_symbol
_atom_site_fract_x
_atom_site_fract_y
_atom_site_fract_z
_atom_site_U_iso_or_equiv
_atom_site_adp_type
_atom_site_occupancy
_atom_site_site_symmetry_order
_atom_site_calc_flag
_atom_site_refinement_flags_posn
_atom_site_refinement_flags_adp
_atom_site_refinement_flags_occupancy
_atom_site_disorder_assembly
_atom_site_disorder_group
Cl5 Cl 0.21198(5) 0.96153(3) 0.45178(3) 0.02168(13) Uani 1 1 d . . . . .
Cl6 Cl -0.02763(5) 0.98079(3) 0.41331(3) 0.02508(14) Uani 1 1 d . . . . .
Cl8 Cl -0.08124(5) 0.67959(3) 0.43731(3) 0.02591(14) Uani 1 1 d . . . . .
Cl4 Cl 0.63734(5) 0.70361(3) 0.50956(3) 0.02576(14) Uani 1 1 d . . . . .
Cl1 Cl 0.31826(5) 0.46274(3) 0.60787(3) 0.02640(14) Uani 1 1 d . . . . .
P1 P 0.15395(5) 0.78104(3) 0.70404(3) 0.01698(13) Uani 1 1 d . . . . .
Cl7 Cl -0.17601(5) 0.84005(4) 0.40849(4) 0.02816(15) Uani 1 1 d . . . . .
Cl2 Cl 0.56264(5) 0.43400(3) 0.62517(3) 0.02844(15) Uani 1 1 d . . . . .
Cl3 Cl 0.72280(5) 0.55462(4) 0.57574(4) 0.03140(16) Uani 1 1 d . . . . .
Si1 Si 0.26575(5) 0.71014(3) 0.52307(3) 0.01534(14) Uani 1 1 d . . . . .
Cl10 Cl 0.54597(6) 0.89170(4) 0.61927(4) 0.04075(19) Uani 1 1 d . . . . .
Cl9 Cl 0.58988(7) 0.91655(5) 0.48223(4) 0.0456(2) Uani 1 1 d . . . . .
O2 O 0.39812(12) 0.70953(8) 0.50735(8) 0.0172(3) Uani 1 1 d . . . . .
O3 O 0.26408(12) 0.79910(8) 0.48610(8) 0.0170(3) Uani 1 1 d . . . . .
O1 O 0.27319(12) 0.61529(8) 0.54497(8) 0.0178(4) Uani 1 1 d . . . . .
O4 O 0.14901(12) 0.68927(9) 0.48283(8) 0.0183(4) Uani 1 1 d . . . . .
O5 O 0.23786(12) 0.74647(9) 0.59594(8) 0.0171(3) Uani 1 1 d . . . . .
N1 N 0.03397(16) 0.65695(12) 0.74872(11) 0.0243(5) Uani 1 1 d . . . . .
C13 C 0.22251(18) 0.70842(13) 0.65589(12) 0.0174(5) Uani 1 1 d . . . . .
H13 H 0.174874 0.664472 0.648569 0.021 Uiso 1 1 calc R U . . .
C7 C 0.16582(18) 0.81566(13) 0.46582(12) 0.0164(5) Uani 1 1 d . . . . .
C2 C 0.44574(18) 0.64678(13) 0.53143(12) 0.0175(5) Uani 1 1 d . . . . .
C1 C 0.37367(18) 0.59329(13) 0.55288(12) 0.0172(5) Uani 1 1 d . . . . .
C8 C 0.09968(18) 0.75295(13) 0.46286(12) 0.0175(5) Uani 1 1 d . . . . .
C14 C 0.32359(19) 0.68320(13) 0.68846(12) 0.0183(5) Uani 1 1 d . . . . .
C27 C 0.23063(18) 0.86494(13) 0.69888(13) 0.0196(5) Uani 1 1 d . . . . .
C33 C 0.02698(18) 0.79983(13) 0.66839(13) 0.0198(5) Uani 1 1 d . . . . .
C21 C 0.05326(19) 0.70289(13) 0.79980(13) 0.0211(5) Uani 1 1 d . . . . .
C9 C -0.00350(18) 0.75921(13) 0.44257(12) 0.0196(5) Uani 1 1 d . . . . .
C6 C 0.40887(19) 0.52726(13) 0.58060(12) 0.0201(5) Uani 1 1 d . . . . .
C15 C 0.3275(2) 0.61556(14) 0.72240(13) 0.0228(5) Uani 1 1 d . . . . .
H15 H 0.264902 0.587313 0.728245 0.027 Uiso 1 1 calc R U . . .
C12 C 0.12803(18) 0.88578(13) 0.44946(12) 0.0175(5) Uani 1 1 d . . . . .
C10 C -0.04365(18) 0.83028(14) 0.42767(12) 0.0204(5) Uani 1 1 d . . . . .
C32 C 0.29832(19) 0.88805(14) 0.74947(14) 0.0248(6) Uani 1 1 d . . . . .
H32 H 0.304931 0.859249 0.788648 0.030 Uiso 1 1 calc R U . . .
C11 C 0.02101(19) 0.89291(13) 0.43084(13) 0.0204(5) Uani 1 1 d . . . . .
C28 C 0.22202(19) 0.90722(13) 0.64127(14) 0.0229(5) Uani 1 1 d . . . . .
H28 H 0.176343 0.891292 0.606526 0.027 Uiso 1 1 calc R U . . .
C3 C 0.55264(18) 0.63519(13) 0.53672(12) 0.0184(5) Uani 1 1 d . . . . .
C19 C 0.41526(19) 0.72501(14) 0.68231(13) 0.0236(5) Uani 1 1 d . . . . .
H19 H 0.413121 0.771982 0.660325 0.028 Uiso 1 1 calc R U . . .
C5 C 0.5172(2) 0.51528(13) 0.58762(13) 0.0213(5) Uani 1 1 d . . . . .
C26 C 0.14191(19) 0.75693(14) 0.79020(12) 0.0217(5) Uani 1 1 d . . . . .
H26A H 0.208625 0.734251 0.806390 0.026 Uiso 1 1 calc R U . . .
H26B H 0.128970 0.802915 0.816103 0.026 Uiso 1 1 calc R U . . .
C4 C 0.58872(19) 0.56842(14) 0.56592(13) 0.0224(5) Uani 1 1 d . . . . .
C38 C -0.0289(2) 0.86148(14) 0.69135(14) 0.0264(6) Uani 1 1 d . . . . .
H38 H 0.001473 0.893248 0.723997 0.032 Uiso 1 1 calc R U . . .
C29 C 0.2801(2) 0.97235(14) 0.63479(15) 0.0270(6) Uani 1 1 d . . . . .
H29 H 0.273959 1.001402 0.595735 0.032 Uiso 1 1 calc R U . . .
C16 C 0.4225(2) 0.58931(15) 0.74767(13) 0.0268(6) Uani 1 1 d . . . . .
H16 H 0.424283 0.542824 0.770440 0.032 Uiso 1 1 calc R U . . .
C18 C 0.5101(2) 0.69836(15) 0.70821(14) 0.0263(6) Uani 1 1 d . . . . .
H18 H 0.572272 0.727458 0.703903 0.032 Uiso 1 1 calc R U . . .
C17 C 0.5150(2) 0.62963(15) 0.74035(13) 0.0266(6) Uani 1 1 d . . . . .
C24 C -0.1070(2) 0.60334(15) 0.80989(15) 0.0292(6) Uani 1 1 d . . . . .
H24 H -0.162290 0.567583 0.812276 0.035 Uiso 1 1 calc R U . . .
C22 C -0.0058(2) 0.70255(15) 0.85645(14) 0.0273(6) Uani 1 1 d . . . . .
H22 H 0.008298 0.737184 0.890992 0.033 Uiso 1 1 calc R U . . .
C31 C 0.3561(2) 0.95354(15) 0.74224(15) 0.0299(6) Uani 1 1 d . . . . .
H31 H 0.402170 0.969793 0.776676 0.036 Uiso 1 1 calc R U . . .
C34 C -0.0182(2) 0.75344(16) 0.62075(13) 0.0267(6) Uani 1 1 d . . . . .
H34 H 0.019550 0.711338 0.604932 0.032 Uiso 1 1 calc R U . . .
C25 C -0.0462(2) 0.60871(15) 0.75387(14) 0.0278(6) Uani 1 1 d . . . . .
H25 H -0.062085 0.576762 0.717657 0.033 Uiso 1 1 calc R U . . .
C30 C 0.3468(2) 0.99500(15) 0.68519(15) 0.0303(6) Uani 1 1 d . . . . .
H30 H 0.386791 1.039643 0.680543 0.036 Uiso 1 1 calc R U . . .
C23 C -0.0861(2) 0.65029(16) 0.86147(15) 0.0316(6) Uani 1 1 d . . . . .
H23 H -0.126258 0.647201 0.900478 0.038 Uiso 1 1 calc R U . . .
C37 C -0.1288(2) 0.87628(16) 0.66650(16) 0.0338(7) Uani 1 1 d . . . . .
H37 H -0.166986 0.918382 0.681917 0.041 Uiso 1 1 calc R U . . .
C20 C 0.6197(2) 0.59984(18) 0.76448(16) 0.0369(7) Uani 1 1 d . . . . .
H20A H 0.608152 0.559037 0.795829 0.055 Uiso 1 1 calc R U . . .
H20B H 0.659495 0.640137 0.786258 0.055 Uiso 1 1 calc R U . . .
H20C H 0.659725 0.580978 0.727061 0.055 Uiso 1 1 calc R U . . .
C35 C -0.1179(2) 0.76866(18) 0.59657(15) 0.0357(7) Uani 1 1 d . . . . .
H35 H -0.148946 0.736885 0.564149 0.043 Uiso 1 1 calc R U . . .
C39 C 0.4956(2) 0.88518(16) 0.53846(16) 0.0344(7) Uani 1 1 d . . . . .
H39A H 0.430967 0.915986 0.534105 0.041 Uiso 1 1 calc R U . . .
H39B H 0.476678 0.832506 0.528585 0.041 Uiso 1 1 calc R U . . .
C36 C -0.1729(2) 0.82983(18) 0.61925(16) 0.0379(7) Uani 1 1 d . . . . .
H36 H -0.241514 0.840083 0.602253 0.045 Uiso 1 1 calc R U . . .
Cl11 Cl 0.25207(6) 0.70306(4) 0.32684(4) 0.03856(18) Uani 1 1 d D U . . .
Cl12 Cl 0.15057(18) 0.56874(16) 0.27411(12) 0.0453(8) Uani 0.820(11) 1 d D U P A 1
C40 C 0.1665(3) 0.62698(18) 0.34139(18) 0.0485(9) Uani 1 1 d D U . . .
H40C H 0.194720 0.597339 0.378902 0.058 Uiso 0.820(11) 1 calc R U P A 1
H40D H 0.096780 0.646705 0.354001 0.058 Uiso 0.820(11) 1 calc R U P A 1
H40A H 0.206708 0.584267 0.360143 0.058 Uiso 0.180(11) 1 calc R U P A -2
H40B H 0.111933 0.641752 0.373170 0.058 Uiso 0.180(11) 1 calc R U P A -2
Cl13 Cl 0.1089(18) 0.6017(12) 0.2684(5) 0.087(5) Uani 0.180(11) 1 d D . P A -2

loop_
_atom_site_aniso_label
_atom_site_aniso_U_11
_atom_site_aniso_U_22
_atom_site_aniso_U_33
_atom_site_aniso_U_23
_atom_site_aniso_U_13
_atom_site_aniso_U_12
Cl5 0.0199(3) 0.0176(3) 0.0275(3) 0.0023(2) 0.0002(2) -0.0005(2)
Cl6 0.0242(3) 0.0220(3) 0.0290(4) 0.0016(3) -0.0037(3) 0.0066(2)
Cl8 0.0188(3) 0.0242(3) 0.0346(4) -0.0011(3) -0.0036(3) -0.0045(2)
Cl4 0.0152(3) 0.0244(3) 0.0378(4) 0.0031(3) 0.0022(3) -0.0008(2)
Cl1 0.0268(3) 0.0199(3) 0.0326(4) 0.0067(3) 0.0047(3) 0.0001(2)
P1 0.0154(3) 0.0181(3) 0.0174(3) -0.0002(2) 0.0002(2) 0.0016(2)
Cl7 0.0164(3) 0.0310(3) 0.0369(4) -0.0001(3) -0.0074(3) 0.0033(2)
Cl2 0.0307(3) 0.0252(3) 0.0295(4) 0.0070(3) 0.0008(3) 0.0104(3)
Cl3 0.0180(3) 0.0342(3) 0.0419(4) 0.0072(3) -0.0010(3) 0.0090(3)
Si1 0.0128(3) 0.0156(3) 0.0177(3) 0.0008(3) 0.0010(2) 0.0006(2)
Cl10 0.0336(4) 0.0419(4) 0.0470(5) 0.0022(4) 0.0089(3) 0.0038(3)
Cl9 0.0478(5) 0.0457(4) 0.0437(5) -0.0076(4) 0.0138(4) -0.0191(4)
O2 0.0136(8) 0.0150(8) 0.0230(10) 0.0019(7) 0.0023(7) 0.0020(6)
O3 0.0130(8) 0.0165(8) 0.0215(9) 0.0030(7) -0.0010(7) 0.0004(6)
O1 0.0135(8) 0.0168(8) 0.0231(10) 0.0021(7) 0.0015(7) 0.0008(6)
O4 0.0161(8) 0.0172(8) 0.0215(9) 0.0010(7) -0.0021(7) 0.0011(6)
O5 0.0181(8) 0.0177(8) 0.0156(9) 0.0009(7) 0.0017(7) 0.0017(6)
N1 0.0222(11) 0.0247(11) 0.0260(13) 0.0035(9) 0.0021(9) 0.0021(9)
C13 0.0177(12) 0.0163(11) 0.0182(13) 0.0024(9) 0.0018(9) 0.0011(9)
C7 0.0145(11) 0.0222(12) 0.0123(12) 0.0010(9) 0.0009(9) 0.0014(9)
C2 0.0165(11) 0.0176(11) 0.0186(13) -0.0006(10) 0.0027(9) 0.0026(9)
C1 0.0166(11) 0.0172(11) 0.0178(13) -0.0027(9) 0.0010(9) 0.0024(9)
C8 0.0183(12) 0.0194(11) 0.0147(13) 0.0010(9) 0.0003(9) 0.0003(9)
C14 0.0192(12) 0.0212(12) 0.0147(13) -0.0018(10) 0.0013(10) 0.0040(9)
C27 0.0156(11) 0.0185(11) 0.0247(14) -0.0030(10) 0.0037(10) 0.0035(9)
C33 0.0170(12) 0.0220(12) 0.0207(14) 0.0055(10) 0.0037(10) 0.0021(9)
C21 0.0211(12) 0.0226(12) 0.0197(14) 0.0018(10) 0.0016(10) 0.0064(10)
C9 0.0167(12) 0.0228(12) 0.0194(13) -0.0006(10) 0.0009(10) -0.0024(9)
C6 0.0218(12) 0.0180(11) 0.0206(14) -0.0003(10) 0.0051(10) -0.0001(9)
C15 0.0242(13) 0.0242(12) 0.0202(14) 0.0021(10) 0.0028(10) 0.0028(10)
C12 0.0164(11) 0.0180(11) 0.0180(13) 0.0014(10) 0.0016(10) -0.0001(9)
C10 0.0136(11) 0.0279(13) 0.0196(13) 0.0001(10) -0.0033(10) 0.0024(10)
C32 0.0199(12) 0.0273(13) 0.0274(15) -0.0055(11) 0.0020(11) 0.0024(10)
C11 0.0221(12) 0.0199(12) 0.0193(13) 0.0010(10) 0.0010(10) 0.0046(10)
C28 0.0181(12) 0.0194(12) 0.0311(15) 0.0003(11) 0.0025(11) 0.0037(10)
C3 0.0159(11) 0.0205(11) 0.0190(13) -0.0005(10) 0.0029(10) -0.0006(9)
C19 0.0214(13) 0.0232(13) 0.0262(15) 0.0028(11) -0.0010(11) 0.0011(10)
C5 0.0262(13) 0.0176(11) 0.0199(13) 0.0006(10) -0.0006(10) 0.0076(10)
C26 0.0233(13) 0.0259(13) 0.0159(13) 0.0000(10) -0.0002(10) 0.0038(10)
C4 0.0171(12) 0.0270(13) 0.0230(14) -0.0016(11) -0.0006(10) 0.0065(10)
C38 0.0224(13) 0.0227(13) 0.0341(16) 0.0024(11) 0.0041(11) 0.0025(10)
C29 0.0214(13) 0.0213(12) 0.0386(17) 0.0004(12) 0.0061(12) 0.0036(10)
C16 0.0330(15) 0.0257(13) 0.0217(14) 0.0035(11) -0.0007(11) 0.0093(11)
C18 0.0194(13) 0.0324(14) 0.0271(15) -0.0028(12) -0.0021(11) 0.0009(11)
C17 0.0251(14) 0.0343(14) 0.0204(14) -0.0019(11) -0.0048(11) 0.0114(11)
C24 0.0178(13) 0.0322(14) 0.0379(17) 0.0072(13) 0.0047(12) 0.0021(11)
C22 0.0279(14) 0.0297(14) 0.0244(15) 0.0003(11) 0.0055(11) 0.0065(11)
C31 0.0213(13) 0.0319(14) 0.0366(17) -0.0146(13) 0.0012(12) -0.0024(11)
C34 0.0183(13) 0.0373(15) 0.0245(15) -0.0065(12) 0.0014(11) 0.0039(11)
C25 0.0262(14) 0.0281(14) 0.0290(16) 0.0001(12) 0.0002(12) 0.0023(11)
C30 0.0252(14) 0.0213(13) 0.0445(19) -0.0064(12) 0.0072(13) -0.0019(11)
C23 0.0268(14) 0.0389(15) 0.0294(16) 0.0066(13) 0.0112(12) 0.0066(12)
C37 0.0192(13) 0.0325(15) 0.050(2) 0.0079(14) 0.0066(13) 0.0098(11)
C20 0.0279(15) 0.0474(17) 0.0352(18) 0.0023(14) -0.0064(13) 0.0140(13)
C35 0.0230(14) 0.0554(19) 0.0286(16) -0.0027(14) -0.0036(12) 0.0015(13)
C39 0.0242(14) 0.0294(14) 0.050(2) -0.0004(13) 0.0080(13) -0.0048(11)
C36 0.0159(13) 0.0556(19) 0.0421(19) 0.0107(16) -0.0007(12) 0.0065(13)
Cl11 0.0401(4) 0.0294(3) 0.0464(5) -0.0065(3) 0.0056(3) -0.0065(3)
Cl12 0.0495(10) 0.0486(10) 0.0380(10) -0.0171(7) 0.0100(6) -0.0218(8)
C40 0.047(2) 0.0470(19) 0.052(2) -0.0157(16) 0.0129(17) -0.0192(16)
Cl13 0.101(9) 0.079(9) 0.078(5) 0.026(5) -0.047(5) -0.053(8)

loop_
_atom_type_symbol
_atom_type_description
_atom_type_scat_dispersion_real
_atom_type_scat_dispersion_imag
_atom_type_scat_source
C C 0.0033 0.0016 'International Tables Vol C Tables 4.2.6.8 and 6.1.1.4'
H H 0.0000 0.0000 'International Tables Vol C Tables 4.2.6.8 and 6.1.1.4'
Cl Cl 0.1484 0.1585 'International Tables Vol C Tables 4.2.6.8 and 6.1.1.4'
N N 0.0061 0.0033 'International Tables Vol C Tables 4.2.6.8 and 6.1.1.4'
O O 0.0106 0.0060 'International Tables Vol C Tables 4.2.6.8 and 6.1.1.4'
P P 0.1023 0.0942 'International Tables Vol C Tables 4.2.6.8 and 6.1.1.4'
Si Si 0.0817 0.0704 'International Tables Vol C Tables 4.2.6.8 and 6.1.1.4'

loop_
_exptl_crystal_face_index_h
_exptl_crystal_face_index_k
_exptl_crystal_face_index_l
_exptl_crystal_face_perp_dist
-1.00 -3.00 -5.00 0.0370
1.00 3.00 5.00 0.0450
1.00 3.00 -1.00 0.1180
-1.00 -5.00 1.00 0.0470
-2.00 1.00 0.00 0.0540
-2.00 5.00 -2.00 0.0980
5.00 4.00 -4.00 0.1110
5.00 -3.00 0.00 0.0540
1.00 -5.00 2.00 0.0390

loop_
_geom_angle_atom_site_label_1
_geom_angle_atom_site_label_2
_geom_angle_atom_site_label_3
_geom_angle
_geom_angle_site_symmetry_1
_geom_angle_site_symmetry_3
_geom_angle_publ_flag
C27 P1 C13 107.15(11) . . ?
C27 P1 C26 108.01(12) . . ?
C33 P1 C13 110.21(11) . . ?
C33 P1 C27 107.86(11) . . ?
C33 P1 C26 110.32(12) . . ?
C26 P1 C13 113.08(11) . . ?
O2 Si1 O3 86.07(8) . . ?
O2 Si1 O1 89.54(8) . . ?
O2 Si1 O4 138.45(9) . . ?
O1 Si1 O3 169.12(9) . . ?
O4 Si1 O3 89.31(8) . . ?
O4 Si1 O1 87.38(8) . . ?
O5 Si1 O2 113.04(9) . . ?
O5 Si1 O3 91.54(8) . . ?
O5 Si1 O1 99.34(8) . . ?
O5 Si1 O4 108.34(9) . . ?
C2 O2 Si1 111.67(14) . . ?
C7 O3 Si1 109.63(14) . . ?
C1 O1 Si1 111.13(14) . . ?
C8 O4 Si1 110.51(14) . . ?
C13 O5 Si1 128.06(14) . . ?
C25 N1 C21 117.6(2) . . ?
P1 C13 H13 109.9 . . ?
O5 C13 P1 101.05(14) . . ?
O5 C13 H13 109.9 . . ?
O5 C13 C14 113.33(19) . . ?
C14 C13 P1 112.47(17) . . ?
C14 C13 H13 109.9 . . ?
O3 C7 C8 113.0(2) . . ?
O3 C7 C12 126.3(2) . . ?
C12 C7 C8 120.6(2) . . ?
O2 C2 C1 112.7(2) . . ?
O2 C2 C3 125.8(2) . . ?
C3 C2 C1 121.5(2) . . ?
O1 C1 C2 112.9(2) . . ?
O1 C1 C6 126.9(2) . . ?
C6 C1 C2 120.2(2) . . ?
O4 C8 C7 112.5(2) . . ?
O4 C8 C9 126.3(2) . . ?
C9 C8 C7 121.1(2) . . ?
C15 C14 C13 120.1(2) . . ?
C19 C14 C13 120.6(2) . . ?
C19 C14 C15 119.2(2) . . ?
C32 C27 P1 122.3(2) . . ?
C32 C27 C28 119.9(2) . . ?
C28 C27 P1 117.8(2) . . ?
C38 C33 P1 118.2(2) . . ?
C34 C33 P1 122.00(19) . . ?
C34 C33 C38 119.7(2) . . ?
N1 C21 C26 114.9(2) . . ?
N1 C21 C22 123.1(2) . . ?
C22 C21 C26 121.9(2) . . ?
C8 C9 Cl8 119.46(19) . . ?
C8 C9 C10 118.8(2) . . ?
C10 C9 Cl8 121.71(18) . . ?
C1 C6 Cl1 119.27(19) . . ?
C1 C6 C5 119.0(2) . . ?
C5 C6 Cl1 121.68(19) . . ?
C14 C15 H15 119.9 . . ?
C16 C15 C14 120.1(2) . . ?
C16 C15 H15 119.9 . . ?
C7 C12 Cl5 119.56(18) . . ?
C7 C12 C11 118.5(2) . . ?
C11 C12 Cl5 121.98(18) . . ?
C9 C10 Cl7 119.35(18) . . ?
C11 C10 Cl7 120.10(19) . . ?
C11 C10 C9 120.5(2) . . ?
C27 C32 H32 120.3 . . ?
C31 C32 C27 119.5(3) . . ?
C31 C32 H32 120.3 . . ?
C12 C11 Cl6 118.60(18) . . ?
C10 C11 Cl6 120.97(19) . . ?
C10 C11 C12 120.4(2) . . ?
C27 C28 H28 120.0 . . ?
C29 C28 C27 119.9(3) . . ?
C29 C28 H28 120.0 . . ?
C2 C3 Cl4 119.20(18) . . ?
C2 C3 C4 118.4(2) . . ?
C4 C3 Cl4 122.38(18) . . ?
C14 C19 H19 119.9 . . ?
C14 C19 C18 120.2(2) . . ?
C18 C19 H19 119.9 . . ?
C6 C5 Cl2 119.54(19) . . ?
C4 C5 Cl2 119.80(19) . . ?
C4 C5 C6 120.6(2) . . ?
P1 C26 H26A 109.5 . . ?
P1 C26 H26B 109.5 . . ?
C21 C26 P1 110.71(18) . . ?
C21 C26 H26A 109.5 . . ?
C21 C26 H26B 109.5 . . ?
H26A C26 H26B 108.1 . . ?
C3 C4 Cl3 118.94(19) . . ?
C5 C4 Cl3 120.84(19) . . ?
C5 C4 C3 120.2(2) . . ?
C33 C38 H38 120.1 . . ?
C37 C38 C33 119.8(3) . . ?
C37 C38 H38 120.1 . . ?
C28 C29 H29 120.1 . . ?
C30 C29 C28 119.8(3) . . ?
C30 C29 H29 120.1 . . ?
C15 C16 H16 119.4 . . ?
C15 C16 C17 121.2(2) . . ?
C17 C16 H16 119.4 . . ?
C19 C18 H18 119.6 . . ?
C19 C18 C17 120.8(2) . . ?
C17 C18 H18 119.6 . . ?
C16 C17 C18 118.4(2) . . ?
C16 C17 C20 121.7(3) . . ?
C18 C17 C20 119.8(3) . . ?
C25 C24 H24 120.6 . . ?
C23 C24 H24 120.6 . . ?
C23 C24 C25 118.9(3) . . ?
C21 C22 H22 120.9 . . ?
C21 C22 C23 118.2(3) . . ?
C23 C22 H22 120.9 . . ?
C32 C31 H31 119.9 . . ?
C30 C31 C32 120.1(3) . . ?
C30 C31 H31 119.9 . . ?
C33 C34 H34 120.1 . . ?
C35 C34 C33 119.9(3) . . ?
C35 C34 H34 120.1 . . ?
N1 C25 C24 122.8(3) . . ?
N1 C25 H25 118.6 . . ?
C24 C25 H25 118.6 . . ?
C29 C30 H30 119.7 . . ?
C31 C30 C29 120.7(3) . . ?
C31 C30 H30 119.7 . . ?
C24 C23 C22 119.4(3) . . ?
C24 C23 H23 120.3 . . ?
C22 C23 H23 120.3 . . ?
C38 C37 H37 120.0 . . ?
C36 C37 C38 119.9(3) . . ?
C36 C37 H37 120.0 . . ?
C17 C20 H20A 109.5 . . ?
C17 C20 H20B 109.5 . . ?
C17 C20 H20C 109.5 . . ?
H20A C20 H20B 109.5 . . ?
H20A C20 H20C 109.5 . . ?
H20B C20 H20C 109.5 . . ?
C34 C35 H35 119.9 . . ?
C34 C35 C36 120.2(3) . . ?
C36 C35 H35 119.9 . . ?
Cl10 C39 Cl9 110.15(15) . . ?
Cl10 C39 H39A 109.6 . . ?
Cl10 C39 H39B 109.6 . . ?
Cl9 C39 H39A 109.6 . . ?
Cl9 C39 H39B 109.6 . . ?
H39A C39 H39B 108.1 . . ?
C37 C36 H36 119.8 . . ?
C35 C36 C37 120.4(3) . . ?
C35 C36 H36 119.8 . . ?
Cl11 C40 H40C 108.9 . . ?
Cl11 C40 H40D 108.9 . . ?
Cl11 C40 H40A 110.0 . . ?
Cl11 C40 H40B 110.0 . . ?
Cl12 C40 Cl11 113.29(19) . . ?
Cl12 C40 H40C 108.9 . . ?
Cl12 C40 H40D 108.9 . . ?
H40C C40 H40D 107.7 . . ?
H40A C40 H40B 108.4 . . ?
Cl13 C40 Cl11 108.3(3) . . ?
Cl13 C40 H40A 110.0 . . ?
Cl13 C40 H40B 110.0 . . ?

loop_
_geom_bond_atom_site_label_1
_geom_bond_atom_site_label_2
_geom_bond_distance
_geom_bond_site_symmetry_2
_geom_bond_publ_flag
Cl5 C12 1.721(2) . ?
Cl6 C11 1.721(2) . ?
Cl8 C9 1.732(2) . ?
Cl4 C3 1.723(2) . ?
Cl1 C6 1.725(2) . ?
P1 C13 1.849(2) . ?
P1 C27 1.790(2) . ?
P1 C33 1.788(2) . ?
P1 C26 1.811(3) . ?
Cl7 C10 1.727(2) . ?
Cl2 C5 1.733(2) . ?
Cl3 C4 1.728(2) . ?
Si1 O2 1.7146(16) . ?
Si1 O3 1.7563(16) . ?
Si1 O1 1.7524(16) . ?
Si1 O4 1.7217(17) . ?
Si1 O5 1.6592(17) . ?
Cl10 C39 1.756(3) . ?
Cl9 C39 1.758(3) . ?
O2 C2 1.360(3) . ?
O3 C7 1.340(3) . ?
O1 C1 1.341(3) . ?
O4 C8 1.357(3) . ?
O5 C13 1.411(3) . ?
N1 C21 1.342(3) . ?
N1 C25 1.338(3) . ?
C13 H13 1.0000 . ?
C13 C14 1.503(3) . ?
C7 C8 1.400(3) . ?
C7 C12 1.379(3) . ?
C2 C1 1.396(3) . ?
C2 C3 1.375(3) . ?
C1 C6 1.378(3) . ?
C8 C9 1.371(3) . ?
C14 C15 1.391(3) . ?
C14 C19 1.389(3) . ?
C27 C32 1.392(4) . ?
C27 C28 1.395(4) . ?
C33 C38 1.394(3) . ?
C33 C34 1.391(4) . ?
C21 C26 1.497(3) . ?
C21 C22 1.383(4) . ?
C9 C10 1.398(3) . ?
C6 C5 1.397(3) . ?
C15 H15 0.9500 . ?
C15 C16 1.384(4) . ?
C12 C11 1.410(3) . ?
C10 C11 1.387(3) . ?
C32 H32 0.9500 . ?
C32 C31 1.389(4) . ?
C28 H28 0.9500 . ?
C28 C29 1.383(3) . ?
C3 C4 1.405(3) . ?
C19 H19 0.9500 . ?
C19 C18 1.390(4) . ?
C5 C4 1.389(4) . ?
C26 H26A 0.9900 . ?
C26 H26B 0.9900 . ?
C38 H38 0.9500 . ?
C38 C37 1.382(4) . ?
C29 H29 0.9500 . ?
C29 C30 1.379(4) . ?
C16 H16 0.9500 . ?
C16 C17 1.387(4) . ?
C18 H18 0.9500 . ?
C18 C17 1.391(4) . ?
C17 C20 1.506(4) . ?
C24 H24 0.9500 . ?
C24 C25 1.388(4) . ?
C24 C23 1.365(4) . ?
C22 H22 0.9500 . ?
C22 C23 1.387(4) . ?
C31 H31 0.9500 . ?
C31 C30 1.379(4) . ?
C34 H34 0.9500 . ?
C34 C35 1.377(4) . ?
C25 H25 0.9500 . ?
C30 H30 0.9500 . ?
C23 H23 0.9500 . ?
C37 H37 0.9500 . ?
C37 C36 1.381(4) . ?
C20 H20A 0.9800 . ?
C20 H20B 0.9800 . ?
C20 H20C 0.9800 . ?
C35 H35 0.9500 . ?
C35 C36 1.378(4) . ?
C39 H39A 0.9900 . ?
C39 H39B 0.9900 . ?
C36 H36 0.9500 . ?
Cl11 C40 1.766(3) . ?
Cl12 C40 1.727(3) . ?
C40 H40C 0.9900 . ?
C40 H40D 0.9900 . ?
C40 H40A 0.9900 . ?
C40 H40B 0.9900 . ?
C40 Cl13 1.703(8) . ?

loop_
_geom_torsion_atom_site_label_1
_geom_torsion_atom_site_label_2
_geom_torsion_atom_site_label_3
_geom_torsion_atom_site_label_4
_geom_torsion
_geom_torsion_site_symmetry_1
_geom_torsion_site_symmetry_2
_geom_torsion_site_symmetry_3
_geom_torsion_site_symmetry_4
_geom_torsion_publ_flag
Cl5 C12 C11 Cl6 -2.7(3) . . . . ?
Cl5 C12 C11 C10 178.1(2) . . . . ?
Cl8 C9 C10 Cl7 4.1(3) . . . . ?
Cl8 C9 C10 C11 -178.5(2) . . . . ?
Cl4 C3 C4 Cl3 0.6(3) . . . . ?
Cl4 C3 C4 C5 179.4(2) . . . . ?
Cl1 C6 C5 Cl2 -0.5(3) . . . . ?
Cl1 C6 C5 C4 -179.3(2) . . . . ?
P1 C13 C14 C15 102.1(2) . . . . ?
P1 C13 C14 C19 -81.2(3) . . . . ?
P1 C27 C32 C31 179.63(19) . . . . ?
P1 C27 C28 C29 -179.71(18) . . . . ?
P1 C33 C38 C37 -177.9(2) . . . . ?
P1 C33 C34 C35 177.5(2) . . . . ?
Cl7 C10 C11 Cl6 -2.1(3) . . . . ?
Cl7 C10 C11 C12 177.03(19) . . . . ?
Cl2 C5 C4 Cl3 0.1(3) . . . . ?
Cl2 C5 C4 C3 -178.6(2) . . . . ?
Si1 O2 C2 C1 10.0(3) . . . . ?
Si1 O2 C2 C3 -168.5(2) . . . . ?
Si1 O3 C7 C8 -16.1(2) . . . . ?
Si1 O3 C7 C12 163.2(2) . . . . ?
Si1 O1 C1 C2 -9.9(2) . . . . ?
Si1 O1 C1 C6 168.0(2) . . . . ?
Si1 O4 C8 C7 14.2(2) . . . . ?
Si1 O4 C8 C9 -164.8(2) . . . . ?
Si1 O5 C13 P1 -162.28(12) . . . . ?
Si1 O5 C13 C14 77.2(2) . . . . ?
O2 Si1 O3 C7 158.88(16) . . . . ?
O2 Si1 O1 C1 13.01(16) . . . . ?
O2 Si1 O4 C8 -102.67(17) . . . . ?
O2 Si1 O5 C13 -95.15(18) . . . . ?
O2 C2 C1 O1 0.1(3) . . . . ?
O2 C2 C1 C6 -178.0(2) . . . . ?
O2 C2 C3 Cl4 -1.5(4) . . . . ?
O2 C2 C3 C4 176.8(2) . . . . ?
O3 Si1 O2 C2 177.04(16) . . . . ?
O3 Si1 O1 C1 79.2(5) . . . . ?
O3 Si1 O4 C8 -19.39(16) . . . . ?
O3 Si1 O5 C13 178.46(18) . . . . ?
O3 C7 C8 O4 1.6(3) . . . . ?
O3 C7 C8 C9 -179.4(2) . . . . ?
O3 C7 C12 Cl5 2.2(4) . . . . ?
O3 C7 C12 C11 -178.2(2) . . . . ?
O1 Si1 O2 C2 -12.92(16) . . . . ?
O1 Si1 O3 C7 92.4(4) . . . . ?
O1 Si1 O4 C8 170.98(16) . . . . ?
O1 Si1 O5 C13 -1.64(19) . . . . ?
O1 C1 C6 Cl1 1.2(4) . . . . ?
O1 C1 C6 C5 -177.0(2) . . . . ?
O4 Si1 O2 C2 -98.45(18) . . . . ?
O4 Si1 O3 C7 20.20(16) . . . . ?
O4 Si1 O1 C1 151.57(16) . . . . ?
O4 Si1 O5 C13 88.68(19) . . . . ?
O4 C8 C9 Cl8 -3.1(4) . . . . ?
O4 C8 C9 C10 175.9(2) . . . . ?
O5 Si1 O2 C2 87.04(17) . . . . ?
O5 Si1 O3 C7 -88.12(16) . . . . ?
O5 Si1 O1 C1 -100.28(16) . . . . ?
O5 Si1 O4 C8 72.01(16) . . . . ?
O5 C13 C14 C15 -144.0(2) . . . . ?
O5 C13 C14 C19 32.7(3) . . . . ?
N1 C21 C26 P1 30.1(3) . . . . ?
N1 C21 C22 C23 2.5(4) . . . . ?
C13 P1 C27 C32 -100.8(2) . . . . ?
C13 P1 C27 C28 78.4(2) . . . . ?
C13 P1 C33 C38 -169.56(19) . . . . ?
C13 P1 C33 C34 12.9(2) . . . . ?
C13 P1 C26 C21 -79.23(19) . . . . ?
C13 C14 C15 C16 174.6(2) . . . . ?
C13 C14 C19 C18 -175.0(2) . . . . ?
C7 C8 C9 Cl8 178.03(19) . . . . ?
C7 C8 C9 C10 -3.0(4) . . . . ?
C7 C12 C11 Cl6 177.65(19) . . . . ?
C7 C12 C11 C10 -1.5(4) . . . . ?
C2 C1 C6 Cl1 179.00(19) . . . . ?
C2 C1 C6 C5 0.8(4) . . . . ?
C2 C3 C4 Cl3 -177.58(19) . . . . ?
C2 C3 C4 C5 1.2(4) . . . . ?
C1 C2 C3 Cl4 -179.78(19) . . . . ?
C1 C2 C3 C4 -1.5(4) . . . . ?
C1 C6 C5 Cl2 177.63(19) . . . . ?
C1 C6 C5 C4 -1.2(4) . . . . ?
C8 C7 C12 Cl5 -178.54(19) . . . . ?
C8 C7 C12 C11 1.1(4) . . . . ?
C8 C9 C10 Cl7 -174.80(19) . . . . ?
C8 C9 C10 C11 2.6(4) . . . . ?
C14 C15 C16 C17 0.5(4) . . . . ?
C14 C19 C18 C17 0.2(4) . . . . ?
C27 P1 C13 O5 -50.84(17) . . . . ?
C27 P1 C13 C14 70.32(19) . . . . ?
C27 P1 C33 C38 -52.9(2) . . . . ?
C27 P1 C33 C34 129.5(2) . . . . ?
C27 P1 C26 C21 162.36(16) . . . . ?
C27 C32 C31 C30 -0.4(4) . . . . ?
C27 C28 C29 C30 0.4(4) . . . . ?
C33 P1 C13 O5 66.26(17) . . . . ?
C33 P1 C13 C14 -172.57(16) . . . . ?
C33 P1 C27 C32 140.6(2) . . . . ?
C33 P1 C27 C28 -40.3(2) . . . . ?
C33 P1 C26 C21 44.7(2) . . . . ?
C33 C38 C37 C36 0.3(4) . . . . ?
C33 C34 C35 C36 0.2(4) . . . . ?
C21 N1 C25 C24 -1.7(4) . . . . ?
C21 C22 C23 C24 -2.6(4) . . . . ?
C9 C10 C11 Cl6 -179.4(2) . . . . ?
C9 C10 C11 C12 -0.3(4) . . . . ?
C6 C5 C4 Cl3 178.9(2) . . . . ?
C6 C5 C4 C3 0.2(4) . . . . ?
C15 C14 C19 C18 1.8(4) . . . . ?
C15 C16 C17 C18 1.5(4) . . . . ?
C15 C16 C17 C20 -176.7(3) . . . . ?
C12 C7 C8 O4 -177.8(2) . . . . ?
C12 C7 C8 C9 1.2(4) . . . . ?
C32 C27 C28 C29 -0.6(4) . . . . ?
C32 C31 C30 C29 0.2(4) . . . . ?
C28 C27 C32 C31 0.5(4) . . . . ?
C28 C29 C30 C31 -0.3(4) . . . . ?
C3 C2 C1 O1 178.6(2) . . . . ?
C3 C2 C1 C6 0.5(4) . . . . ?
C19 C14 C15 C16 -2.2(4) . . . . ?
C19 C18 C17 C16 -1.9(4) . . . . ?
C19 C18 C17 C20 176.4(3) . . . . ?
C26 P1 C13 O5 -169.75(14) . . . . ?
C26 P1 C13 C14 -48.6(2) . . . . ?
C26 P1 C27 C32 21.4(2) . . . . ?
C26 P1 C27 C28 -159.51(18) . . . . ?
C26 P1 C33 C38 64.9(2) . . . . ?
C26 P1 C33 C34 -112.7(2) . . . . ?
C26 C21 C22 C23 -179.6(2) . . . . ?
C38 C33 C34 C35 0.0(4) . . . . ?
C38 C37 C36 C35 0.0(5) . . . . ?
C22 C21 C26 P1 -148.0(2) . . . . ?
C34 C33 C38 C37 -0.2(4) . . . . ?
C34 C35 C36 C37 -0.2(5) . . . . ?
C25 N1 C21 C26 -178.4(2) . . . . ?
C25 N1 C21 C22 -0.3(4) . . . . ?
C25 C24 C23 C22 0.7(4) . . . . ?
C23 C24 C25 N1 1.5(4) . . . . ?

loop_
_smtbx_masks_void_nr
_smtbx_masks_void_average_x
_smtbx_masks_void_average_y
_smtbx_masks_void_average_z
_smtbx_masks_void_volume
_smtbx_masks_void_count_electrons
_smtbx_masks_void_content
1 0.000 0.500 0.500 113.4 40.9 '1 DCM'
2 0.500 0.000 0.000 113.4 40.9 '1 DCM'
